data_7712251
loop_
_publ_author_name
'Jobbins, William D.'
'van IJzendoorn, Bono'
'Vitorica-Yrezabal, Inigo J'
'Whitehead, George F. S.'
'Mehta, Meera'

_publ_section_title
;
 Reactivity of tetrel functionalized heptapnictogen clusters towards
 heteroallenes.
;
_journal_issue 8
_journal_name_full 'Dalton transactions (Cambridge, England : 2003)'
_journal_page_first 2384
_journal_page_last 2391
_journal_paper_doi 10.1039/d2dt04074c
_journal_volume 52
_journal_year 2023
_chemical_formula_moiety 'C30 H42 Ge3 N3 O3 P7, C2.5 H2.5 N0.5'
_chemical_formula_sum 'C32.5 H44.5 Ge3 N3.5 O3 P7'
_chemical_formula_weight 966.77
_space_group_crystal_system monoclinic
_space_group_IT_number 14
_space_group_name_Hall '-P 2yn'
_space_group_name_H-M_alt 'P 1 21/n 1'
_atom_sites_solution_hydrogens geom
_audit_creation_date 2021-11-04
_audit_creation_method
;
Olex2 1.2
(compiled 2018.05.29 svn.r3508 for OlexSys, GUI svn.r5506)
;
_audit_update_record
;
2022-08-17 deposited with the CCDC.	2023-01-23 downloaded from the CCDC.
;
_cell_angle_alpha 90
_cell_angle_beta 89.9510(10)
_cell_angle_gamma 90
_cell_formula_units_Z 4
_cell_length_a 10.93920(10)
_cell_length_b 20.9710(2)
_cell_length_c 18.2317(2)
_cell_measurement_reflns_used 13788
_cell_measurement_temperature 100.00(10)
_cell_measurement_theta_max 75.4370
_cell_measurement_theta_min 3.1720
_cell_volume 4182.46(7)
_computing_cell_refinement 'CrysAlisPro 1.171.41.120a (Rigaku OD, 2021)'
_computing_data_collection 'CrysAlisPro 1.171.41.120a (Rigaku OD, 2021)'
_computing_data_reduction 'CrysAlisPro 1.171.41.120a (Rigaku OD, 2021)'
_computing_molecular_graphics 'Olex2 (Dolomanov et al., 2009)'
_computing_publication_material 'Olex2 (Dolomanov et al., 2009)'
_computing_structure_refinement 'ShelXL (Sheldrick, 2015)'
_diffrn_ambient_environment N~2~
_diffrn_ambient_temperature 100.00(10)
_diffrn_detector 'Hybrid Pixel Array Detector'
_diffrn_detector_area_resol_mean 10.0000
_diffrn_measured_fraction_theta_full 0.938
_diffrn_measured_fraction_theta_max 0.891
_diffrn_measurement_details
;
List of Runs (angles in degrees, time in seconds):

  # Type    Start    End  Width  t~exp~   \w     \q     \k     \f   Frames
#--------------------------------------------------------------------------
  1  \w      2.00  44.00   1.00    1.00    --  -43.99  34.00  89.00   42
  2  \w    -92.00 -67.00   1.00    1.00    --  -43.99 -34.00 -68.00   25
  3  \w    -60.00  -4.00   1.00    1.00    --  -43.99  34.00  89.00   56
  4  \w   -115.00 -70.00   1.00    1.00    --  -46.21 -34.00 -68.00   45
  5  \w    -89.00 -62.00   1.00    1.00    -- -107.20  34.00  89.00   27
  6  \w   -168.00 -70.00   1.00    1.00    -- -107.20 -34.00 -68.00   98
  7  \w      5.00  30.00   1.00    1.00    --    5.00  34.00  89.00   25
  8  \w   -132.00 -12.00   1.00    1.00    --  -43.99 -57.00-150.00  120
  9  \w   -148.00 -23.00   1.00    1.00    -- -107.20  37.00 -60.00  125
 10  \w   -103.00 -22.00   1.00    1.00    -- -107.20  57.00  30.00   81
 11  \w   -108.00 -79.00   1.00    1.00    -- -107.20  57.00-120.00   29
 12  \w   -129.00 -30.00   1.00    1.00    -- -107.20  57.00 -60.00   99
;
_diffrn_measurement_device 'four-circle diffractometer'
_diffrn_measurement_device_type 'XtaLAB AFC11 (RINC): Kappa single'
_diffrn_measurement_method '\w scans'
_diffrn_orient_matrix_type 'CrysAlisPro convention (1999,Acta A55,543-557)'
_diffrn_orient_matrix_UB_11 0.1260860000
_diffrn_orient_matrix_UB_12 0.0061916000
_diffrn_orient_matrix_UB_13 -0.0367102000
_diffrn_orient_matrix_UB_21 -0.0184034000
_diffrn_orient_matrix_UB_22 0.0726141000
_diffrn_orient_matrix_UB_23 -0.0065331000
_diffrn_orient_matrix_UB_31 0.0596904000
_diffrn_orient_matrix_UB_32 0.0093437000
_diffrn_orient_matrix_UB_33 0.0758919000
_diffrn_radiation_monochromator mirror
_diffrn_radiation_probe x-ray
_diffrn_radiation_type CuK\a
_diffrn_radiation_wavelength 1.54184
_diffrn_reflns_av_R_equivalents 0.0176
_diffrn_reflns_av_unetI/netI 0.0200
_diffrn_reflns_Laue_measured_fraction_full 0.938
_diffrn_reflns_Laue_measured_fraction_max 0.891
_diffrn_reflns_limit_h_max 13
_diffrn_reflns_limit_h_min -13
_diffrn_reflns_limit_k_max 26
_diffrn_reflns_limit_k_min -25
_diffrn_reflns_limit_l_max 22
_diffrn_reflns_limit_l_min -15
_diffrn_reflns_number 19585
_diffrn_reflns_point_group_measured_fraction_full 0.938
_diffrn_reflns_point_group_measured_fraction_max 0.891
_diffrn_reflns_theta_full 67.684
_diffrn_reflns_theta_max 75.884
_diffrn_reflns_theta_min 3.212
_diffrn_source 'Rotating-anode X-ray tube (dual wavelength)'
_diffrn_source_type 'Rigaku (Cu) X-ray DW Source'
_exptl_absorpt_coefficient_mu 5.375
_exptl_absorpt_correction_T_max 1.00000
_exptl_absorpt_correction_T_min 0.63039
_exptl_absorpt_correction_type multi-scan
_exptl_absorpt_process_details
;
CrysAlisPro 1.171.41.120a (Rigaku Oxford Diffraction, 2021)
Empirical absorption correction using spherical harmonics,
implemented in SCALE3 ABSPACK scaling algorithm.
;
_exptl_crystal_colour 'clear yellow'
_exptl_crystal_colour_lustre clear
_exptl_crystal_colour_primary yellow
_exptl_crystal_density_diffrn 1.535
_exptl_crystal_description block
_exptl_crystal_F_000 1956
_exptl_crystal_size_max 0.186
_exptl_crystal_size_mid 0.155
_exptl_crystal_size_min 0.06
_refine_diff_density_max 1.217
_refine_diff_density_min -0.803
_refine_diff_density_rms 0.077
_refine_ls_extinction_method none
_refine_ls_goodness_of_fit_ref 1.058
_refine_ls_hydrogen_treatment constr
_refine_ls_matrix_type full
_refine_ls_number_parameters 451
_refine_ls_number_reflns 7766
_refine_ls_number_restraints 0
_refine_ls_restrained_S_all 1.058
_refine_ls_R_factor_all 0.0328
_refine_ls_R_factor_gt 0.0311
_refine_ls_shift/su_max 0.001
_refine_ls_shift/su_mean 0.000
_refine_ls_structure_factor_coef Fsqd
_refine_ls_weighting_details 'w=1/[\s^2^(Fo^2^)+(0.0430P)^2^+5.6226P] where P=(Fo^2^+2Fc^2^)/3'
_refine_ls_weighting_scheme calc
_refine_ls_wR_factor_gt 0.0819
_refine_ls_wR_factor_ref 0.0829
_reflns_Friedel_coverage 0.000
_reflns_number_gt 7327
_reflns_number_total 7766
_reflns_threshold_expression 'I > 2\s(I)'
_cod_data_source_file d2dt04074c2.cif
_cod_data_source_block s5961r
_cod_depositor_comments 'Adding full bibliography for 7712250--7712254.cif.'
_cod_original_formula_sum 'C32.50 H44.50 Ge3 N3.50 O3 P7'
_cod_database_code 7712251
_shelx_shelxl_version_number 2018/3
_chemical_oxdiff_formula 'C H P N O'
_shelx_space_group_comment
;
The symmetry employed for this shelxl refinement is uniquely defined
by the following loop, which should always be used as a source of
symmetry information in preference to the above space-group names.
They are only intended as comments.
;
_shelx_estimated_absorpt_t_max 0.739
_shelx_estimated_absorpt_t_min 0.435
_diffrn_oxdiff_digest_frames
;
01852a298a5c9f582c02d593b74a51bfb700772ff84
;
_reflns_odcompleteness_completeness 93.28
_reflns_odcompleteness_iscentric 1
_reflns_odcompleteness_theta 68.13
_olex2_refinement_description
;
1. Fixed Uiso
 At 1.2 times of:
  All C(H) groups, All C(H,H) groups
 At 1.5 times of:
  All C(H,H,H) groups
2. Shared sites
{N4, C32}
3. Uiso/Uaniso restraints and constraints
Uanis(N4) = Uanis(C32)
4. Others
 Fixed Sof: C32(0.5) H32(0.5) H31(0.5) H31A(0.5) H33(0.5) H33A(0.5) N4(0.5)
5.a Aromatic/amide H refined with riding coordinates:
 C29(H29), C30(H30), C16(H16), C28(H28), C10(H10), C17(H17), C9(H9), C26(H26),
 C20(H20), C7(H7), C19(H19), C8(H8), C6(H6), C18(H18), C27(H27), C32(H32),
 C31(H31), C31(H31A), C33(H33), C33(H33A)
5.b Idealised Me refined as rotating group:
 C3(H3A,H3B,H3C), C4(H4A,H4B,H4C), C23(H23A,H23B,H23C), C22(H22A,H22B,H22C),
 C14(H14A,H14B,H14C), C24(H24A,H24B,H24C), C13(H13A,H13B,H13C), C2(H2A,H2B,H2C),
  C12(H12A,H12B,H12C)
;
_olex2_submission_special_instructions 'No special instructions were received'
_oxdiff_exptl_absorpt_empirical_details
;
Empirical correction (ABSPACK) includes:
- Absorption correction using spherical harmonics
- Frame scaling
;
_oxdiff_exptl_absorpt_empirical_full_max 1.474
_oxdiff_exptl_absorpt_empirical_full_min 0.779

loop_
_space_group_symop_operation_xyz
'x, y, z'
'-x+1/2, y+1/2, -z+1/2'
'-x, -y, -z'
'x-1/2, -y-1/2, z-1/2'

loop_
_atom_site_label
_atom_site_type_symbol
_atom_site_fract_x
_atom_site_fract_y
_atom_site_fract_z
_atom_site_U_iso_or_equiv
_atom_site_adp_type
_atom_site_occupancy
_atom_site_site_symmetry_order
_atom_site_calc_flag
_atom_site_refinement_flags_posn
_atom_site_refinement_flags_adp
_atom_site_refinement_flags_occupancy
_atom_site_disorder_assembly
_atom_site_disorder_group
Ge3 Ge 0.97347(2) 0.34220(2) 0.47806(2) 0.02054(8) Uani 1 1 d . . . . .
Ge2 Ge 0.60716(3) 0.55120(2) 0.14221(2) 0.02107(8) Uani 1 1 d . . . . .
Ge1 Ge 0.32749(2) 0.16675(2) 0.29807(2) 0.02162(8) Uani 1 1 d . . . . .
P4 P 0.84936(5) 0.37840(3) 0.24127(3) 0.01836(13) Uani 1 1 d . . . . .
P3 P 0.59703(6) 0.33377(3) 0.15610(3) 0.01963(13) Uani 1 1 d . . . . .
P6 P 0.75441(6) 0.29270(3) 0.09602(3) 0.02182(13) Uani 1 1 d . . . . .
P7 P 0.91995(5) 0.30656(3) 0.16357(3) 0.02119(13) Uani 1 1 d . . . . .
P1 P 0.66650(5) 0.34228(3) 0.26844(3) 0.01722(12) Uani 1 1 d . . . . .
P2 P 0.72050(5) 0.24252(3) 0.28230(3) 0.01740(12) Uani 1 1 d . . . . .
P5 P 0.80878(5) 0.21953(3) 0.17635(3) 0.01968(13) Uani 1 1 d . . . . .
O2 O 0.69627(17) 0.43238(9) 0.07961(10) 0.0268(4) Uani 1 1 d . . . . .
O1 O 0.54917(16) 0.17506(8) 0.20604(10) 0.0240(4) Uani 1 1 d . . . . .
O3 O 1.00759(16) 0.30555(8) 0.32210(10) 0.0252(4) Uani 1 1 d . . . . .
N3 N 0.90348(18) 0.37760(9) 0.39056(11) 0.0196(4) Uani 1 1 d . . . . .
N2 N 0.55346(18) 0.46546(10) 0.16091(11) 0.0211(4) Uani 1 1 d . . . . .
N1 N 0.48147(18) 0.20776(10) 0.31707(11) 0.0205(4) Uani 1 1 d . . . . .
C29 C 0.8038(3) 0.54614(12) 0.36732(14) 0.0269(5) Uani 1 1 d . . . . .
H29 H 0.833849 0.584856 0.347172 0.032 Uiso 1 1 calc R . . . .
C30 C 0.8748(2) 0.49116(12) 0.36495(13) 0.0222(5) Uani 1 1 d . . . . .
H30 H 0.954491 0.492690 0.344237 0.027 Uiso 1 1 calc R . . . .
C16 C 0.4442(2) 0.46509(13) 0.27796(15) 0.0260(5) Uani 1 1 d . . . . .
H16 H 0.512023 0.485648 0.300312 0.031 Uiso 1 1 calc R . . . .
C28 C 0.6887(2) 0.54409(13) 0.39927(14) 0.0267(5) Uani 1 1 d . . . . .
H28 H 0.640228 0.581617 0.401630 0.032 Uiso 1 1 calc R . . . .
C3 C 0.3623(3) 0.07837(13) 0.27496(17) 0.0318(6) Uani 1 1 d . . . . .
H3A H 0.383827 0.074659 0.222946 0.048 Uiso 1 1 calc GR . . . .
H3B H 0.289869 0.052316 0.285172 0.048 Uiso 1 1 calc GR . . . .
H3C H 0.430719 0.063457 0.305063 0.048 Uiso 1 1 calc GR . . . .
C4 C 0.2499(3) 0.21438(15) 0.21987(17) 0.0353(6) Uani 1 1 d . . . . .
H4A H 0.215593 0.253960 0.239694 0.053 Uiso 1 1 calc GR . . . .
H4B H 0.184347 0.188684 0.198286 0.053 Uiso 1 1 calc GR . . . .
H4C H 0.310602 0.224589 0.182079 0.053 Uiso 1 1 calc GR . . . .
C10 C 0.5755(2) 0.21104(13) 0.43874(15) 0.0270(5) Uani 1 1 d . . . . .
H10 H 0.612412 0.170773 0.429720 0.032 Uiso 1 1 calc R . . . .
C17 C 0.3409(3) 0.45048(14) 0.31955(16) 0.0323(6) Uani 1 1 d . . . . .
H17 H 0.337723 0.461927 0.369928 0.039 Uiso 1 1 calc R . . . .
C21 C 0.9317(2) 0.34871(12) 0.32609(13) 0.0199(5) Uani 1 1 d . . . . .
C9 C 0.5927(2) 0.24172(15) 0.50558(15) 0.0320(6) Uani 1 1 d . . . . .
H9 H 0.642549 0.222612 0.542142 0.038 Uiso 1 1 calc R . . . .
C26 C 0.7142(2) 0.43221(12) 0.42446(13) 0.0210(5) Uani 1 1 d . . . . .
H26 H 0.683172 0.393377 0.443783 0.025 Uiso 1 1 calc R . . . .
C20 C 0.3486(2) 0.41954(13) 0.17164(16) 0.0293(6) Uani 1 1 d . . . . .
H20 H 0.349890 0.409672 0.120792 0.035 Uiso 1 1 calc R . . . .
C7 C 0.4657(2) 0.32811(13) 0.46588(15) 0.0273(6) Uani 1 1 d . . . . .
H7 H 0.427459 0.367983 0.475172 0.033 Uiso 1 1 calc R . . . .
C19 C 0.2468(3) 0.40394(15) 0.21426(19) 0.0390(7) Uani 1 1 d . . . . .
H19 H 0.179572 0.382496 0.192444 0.047 Uiso 1 1 calc R . . . .
C23 C 1.1475(2) 0.35809(14) 0.47298(15) 0.0281(6) Uani 1 1 d . . . . .
H23A H 1.181614 0.336720 0.429760 0.042 Uiso 1 1 calc GR . . . .
H23B H 1.186970 0.341519 0.517302 0.042 Uiso 1 1 calc GR . . . .
H23C H 1.162155 0.404087 0.469319 0.042 Uiso 1 1 calc GR . . . .
C22 C 0.8978(3) 0.38877(15) 0.55750(14) 0.0314(6) Uani 1 1 d . . . . .
H22A H 0.908873 0.434637 0.549627 0.047 Uiso 1 1 calc GR . . . .
H22B H 0.935811 0.376431 0.604030 0.047 Uiso 1 1 calc GR . . . .
H22C H 0.810266 0.378866 0.559119 0.047 Uiso 1 1 calc GR . . . .
C25 C 0.8301(2) 0.43418(11) 0.39261(12) 0.0177(4) Uani 1 1 d . . . . .
C14 C 0.7804(2) 0.55433(13) 0.16460(16) 0.0291(6) Uani 1 1 d . . . . .
H14A H 0.798559 0.524469 0.204480 0.044 Uiso 1 1 calc GR . . . .
H14B H 0.802637 0.597646 0.179699 0.044 Uiso 1 1 calc GR . . . .
H14C H 0.827475 0.542445 0.120941 0.044 Uiso 1 1 calc GR . . . .
C11 C 0.6205(2) 0.41982(12) 0.12702(13) 0.0214(5) Uani 1 1 d . . . . .
C24 C 0.9329(3) 0.25242(13) 0.48002(16) 0.0309(6) Uani 1 1 d . . . . .
H24A H 0.849824 0.246320 0.461264 0.046 Uiso 1 1 calc GR . . . .
H24B H 0.937630 0.236666 0.530544 0.046 Uiso 1 1 calc GR . . . .
H24C H 0.990813 0.228805 0.449247 0.046 Uiso 1 1 calc GR . . . .
C5 C 0.5041(2) 0.23979(12) 0.38544(13) 0.0201(5) Uani 1 1 d . . . . .
C8 C 0.5375(2) 0.30012(15) 0.51909(15) 0.0314(6) Uani 1 1 d . . . . .
H8 H 0.549060 0.320808 0.564921 0.038 Uiso 1 1 calc R . . . .
C15 C 0.4482(2) 0.44970(11) 0.20422(14) 0.0216(5) Uani 1 1 d . . . . .
C13 C 0.5700(3) 0.57170(13) 0.04149(15) 0.0331(6) Uani 1 1 d . . . . .
H13A H 0.610723 0.541104 0.009005 0.050 Uiso 1 1 calc GR . . . .
H13B H 0.599014 0.614858 0.030423 0.050 Uiso 1 1 calc GR . . . .
H13C H 0.481432 0.569551 0.033895 0.050 Uiso 1 1 calc GR . . . .
C6 C 0.4492(2) 0.29803(12) 0.39873(14) 0.0240(5) Uani 1 1 d . . . . .
H6 H 0.400258 0.317463 0.361968 0.029 Uiso 1 1 calc R . . . .
C2 C 0.2418(3) 0.17519(17) 0.39060(17) 0.0390(7) Uani 1 1 d . . . . .
H2A H 0.296961 0.163968 0.430909 0.059 Uiso 1 1 calc GR . . . .
H2B H 0.171016 0.146545 0.391065 0.059 Uiso 1 1 calc GR . . . .
H2C H 0.214072 0.219315 0.396624 0.059 Uiso 1 1 calc GR . . . .
C1 C 0.5673(2) 0.20375(11) 0.26357(13) 0.0185(5) Uani 1 1 d . . . . .
C18 C 0.2431(3) 0.41932(14) 0.28747(18) 0.0365(7) Uani 1 1 d . . . . .
H18 H 0.173380 0.408582 0.316049 0.044 Uiso 1 1 calc R . . . .
C12 C 0.5146(2) 0.60391(13) 0.20979(15) 0.0282(6) Uani 1 1 d . . . . .
H12A H 0.428603 0.590778 0.209197 0.042 Uiso 1 1 calc GR . . . .
H12B H 0.520851 0.648691 0.194872 0.042 Uiso 1 1 calc GR . . . .
H12C H 0.547487 0.598900 0.259430 0.042 Uiso 1 1 calc GR . . . .
C27 C 0.6446(2) 0.48748(13) 0.42767(14) 0.0256(5) Uani 1 1 d . . . . .
H27 H 0.565871 0.486387 0.449615 0.031 Uiso 1 1 calc R . . . .
C32 C 0.9350(5) 0.5490(2) -0.0424(3) 0.0897(15) Uani 0.5 1 d . . P A 1
H32 H 0.895931 0.580740 -0.071189 0.108 Uiso 0.5 1 calc R . P A 1
C31 C 0.8886(5) 0.4907(3) -0.0327(3) 0.0860(17) Uani 1 1 d . . . . .
H31 H 0.810329 0.480570 -0.052072 0.103 Uiso 0.5 1 calc R . P A 1
H31A H 0.810329 0.480570 -0.052072 0.103 Uiso 0.5 1 calc R . P A 2
C33 C 1.0410(6) 0.5586(2) -0.0083(5) 0.110(2) Uani 1 1 d . . . . .
H33 H 1.074497 0.600378 -0.010257 0.132 Uiso 0.5 1 calc R . P A 1
H33A H 1.074497 0.600378 -0.010257 0.132 Uiso 0.5 1 calc R . P A 2
N4 N 0.9350(5) 0.5490(2) -0.0424(3) 0.0897(15) Uani 0.5 1 d . . P A 2

loop_
_atom_site_aniso_label
_atom_site_aniso_U_11
_atom_site_aniso_U_22
_atom_site_aniso_U_33
_atom_site_aniso_U_23
_atom_site_aniso_U_13
_atom_site_aniso_U_12
Ge3 0.01770(14) 0.02588(15) 0.01804(15) 0.00209(10) -0.00113(11) 0.00068(11)
Ge2 0.02176(14) 0.02079(15) 0.02068(16) 0.00139(10) -0.00137(11) -0.00159(11)
Ge1 0.01717(14) 0.02665(16) 0.02103(16) -0.00415(11) 0.00293(11) -0.00406(11)
P4 0.0181(3) 0.0216(3) 0.0154(3) -0.0009(2) 0.0017(2) -0.0014(2)
P3 0.0204(3) 0.0210(3) 0.0175(3) -0.0008(2) -0.0021(2) 0.0001(2)
P6 0.0257(3) 0.0246(3) 0.0151(3) -0.0022(2) 0.0006(2) 0.0015(2)
P7 0.0189(3) 0.0259(3) 0.0187(3) -0.0028(2) 0.0055(2) -0.0016(2)
P1 0.0159(3) 0.0198(3) 0.0159(3) -0.0010(2) 0.0009(2) 0.0004(2)
P2 0.0152(3) 0.0201(3) 0.0169(3) 0.0004(2) 0.0015(2) 0.0002(2)
P5 0.0192(3) 0.0211(3) 0.0188(3) -0.0016(2) 0.0030(2) 0.0015(2)
O2 0.0304(9) 0.0282(9) 0.0217(9) 0.0050(7) 0.0046(8) 0.0029(8)
O1 0.0223(8) 0.0279(9) 0.0219(9) -0.0050(7) 0.0026(7) -0.0027(7)
O3 0.0205(8) 0.0282(9) 0.0269(10) -0.0050(7) 0.0001(7) 0.0046(7)
N3 0.0193(9) 0.0221(10) 0.0174(10) -0.0003(8) 0.0011(8) 0.0005(8)
N2 0.0189(9) 0.0216(10) 0.0227(11) 0.0004(8) 0.0007(8) -0.0030(8)
N1 0.0176(9) 0.0236(10) 0.0202(10) -0.0026(8) 0.0043(8) -0.0032(8)
C29 0.0373(14) 0.0224(12) 0.0209(13) -0.0012(10) -0.0010(11) -0.0014(11)
C30 0.0244(12) 0.0249(12) 0.0174(12) -0.0020(9) 0.0001(10) -0.0032(10)
C16 0.0222(12) 0.0285(13) 0.0272(14) 0.0038(10) 0.0002(10) 0.0017(10)
C28 0.0318(13) 0.0273(13) 0.0211(13) -0.0048(10) -0.0052(11) 0.0084(11)
C3 0.0296(14) 0.0261(14) 0.0396(16) -0.0040(11) 0.0050(12) -0.0047(11)
C4 0.0277(14) 0.0392(16) 0.0391(17) 0.0012(13) -0.0050(12) -0.0004(12)
C10 0.0220(12) 0.0342(14) 0.0248(14) 0.0019(10) 0.0042(10) -0.0004(11)
C17 0.0329(14) 0.0359(15) 0.0281(15) 0.0084(11) 0.0072(12) 0.0074(12)
C21 0.0157(10) 0.0244(12) 0.0195(12) 0.0006(9) -0.0001(9) -0.0035(9)
C9 0.0220(12) 0.0536(18) 0.0203(13) 0.0023(12) 0.0019(10) -0.0055(12)
C26 0.0193(11) 0.0277(12) 0.0161(11) -0.0003(9) -0.0004(9) -0.0025(10)
C20 0.0227(12) 0.0293(14) 0.0359(15) -0.0033(11) -0.0008(11) -0.0021(11)
C7 0.0237(12) 0.0312(14) 0.0270(14) -0.0090(11) 0.0086(11) -0.0073(10)
C19 0.0228(13) 0.0357(16) 0.058(2) -0.0013(14) 0.0040(13) -0.0060(12)
C23 0.0200(12) 0.0365(15) 0.0277(14) 0.0005(11) -0.0017(10) -0.0011(11)
C22 0.0295(13) 0.0492(17) 0.0156(13) -0.0008(11) -0.0012(11) 0.0075(12)
C25 0.0183(11) 0.0224(11) 0.0123(11) -0.0022(8) -0.0028(9) 0.0000(9)
C14 0.0229(12) 0.0306(14) 0.0339(15) 0.0011(11) -0.0004(11) -0.0066(10)
C11 0.0215(11) 0.0247(12) 0.0179(12) 0.0012(9) -0.0043(10) -0.0003(9)
C24 0.0266(13) 0.0296(14) 0.0364(16) 0.0061(11) -0.0022(11) -0.0036(11)
C5 0.0161(10) 0.0266(12) 0.0175(12) -0.0013(9) 0.0040(9) -0.0058(9)
C8 0.0249(13) 0.0490(17) 0.0201(13) -0.0092(11) 0.0071(11) -0.0157(12)
C15 0.0182(11) 0.0203(12) 0.0265(13) 0.0031(9) 0.0001(10) 0.0019(9)
C13 0.0462(16) 0.0270(14) 0.0260(14) 0.0037(11) -0.0049(12) 0.0008(12)
C6 0.0196(11) 0.0294(13) 0.0230(13) -0.0017(10) 0.0047(10) -0.0037(10)
C2 0.0281(14) 0.058(2) 0.0307(16) -0.0159(14) 0.0111(12) -0.0182(14)
C1 0.0181(11) 0.0188(11) 0.0186(12) 0.0012(9) 0.0005(9) 0.0002(9)
C18 0.0234(13) 0.0357(16) 0.0505(19) 0.0110(13) 0.0120(13) 0.0012(12)
C12 0.0296(13) 0.0253(13) 0.0297(14) -0.0021(10) -0.0003(11) 0.0003(11)
C27 0.0208(11) 0.0370(14) 0.0190(12) -0.0056(10) 0.0003(10) 0.0030(10)
C32 0.105(4) 0.080(3) 0.085(3) -0.007(3) 0.017(3) -0.013(3)
C31 0.058(3) 0.093(4) 0.107(4) -0.042(3) 0.010(3) -0.014(3)
C33 0.077(4) 0.051(3) 0.202(8) -0.032(4) 0.022(4) -0.015(3)
N4 0.105(4) 0.080(3) 0.085(3) -0.007(3) 0.017(3) -0.013(3)

loop_
_atom_type_symbol
_atom_type_description
_atom_type_scat_dispersion_real
_atom_type_scat_dispersion_imag
_atom_type_scat_source
C C 0.0181 0.0091 'International Tables Vol C Tables 4.2.6.8 and 6.1.1.4'
H H 0.0000 0.0000 'International Tables Vol C Tables 4.2.6.8 and 6.1.1.4'
Ge Ge -1.0885 0.8855 'International Tables Vol C Tables 4.2.6.8 and 6.1.1.4'
N N 0.0311 0.0180 'International Tables Vol C Tables 4.2.6.8 and 6.1.1.4'
O O 0.0492 0.0322 'International Tables Vol C Tables 4.2.6.8 and 6.1.1.4'
P P 0.2955 0.4335 'International Tables Vol C Tables 4.2.6.8 and 6.1.1.4'

loop_
_geom_angle_atom_site_label_1
_geom_angle_atom_site_label_2
_geom_angle_atom_site_label_3
_geom_angle
_geom_angle_site_symmetry_1
_geom_angle_site_symmetry_3
_geom_angle_publ_flag
N3 Ge3 C23 106.66(10) . . ?
N3 Ge3 C22 104.86(10) . . ?
N3 Ge3 C24 107.47(11) . . ?
C22 Ge3 C23 111.70(12) . . ?
C22 Ge3 C24 112.33(13) . . ?
C24 Ge3 C23 113.20(12) . . ?
N2 Ge2 C14 107.03(10) . . ?
N2 Ge2 C13 108.22(11) . . ?
N2 Ge2 C12 105.14(10) . . ?
C14 Ge2 C12 110.89(12) . . ?
C13 Ge2 C14 113.53(13) . . ?
C13 Ge2 C12 111.54(12) . . ?
N1 Ge1 C3 107.16(10) . . ?
N1 Ge1 C4 106.63(11) . . ?
N1 Ge1 C2 103.04(10) . . ?
C4 Ge1 C3 114.78(13) . . ?
C4 Ge1 C2 112.45(14) . . ?
C2 Ge1 C3 111.80(14) . . ?
P1 P4 P7 103.15(3) . . ?
C21 P4 P7 97.66(8) . . ?
C21 P4 P1 97.81(7) . . ?
P1 P3 P6 102.94(3) . . ?
C11 P3 P6 97.29(8) . . ?
C11 P3 P1 97.86(8) . . ?
P7 P6 P3 108.08(3) . . ?
P5 P6 P3 98.75(3) . . ?
P5 P6 P7 59.96(3) . . ?
P4 P7 P6 99.27(3) . . ?
P5 P7 P4 107.73(3) . . ?
P5 P7 P6 59.87(3) . . ?
P3 P1 P4 97.69(3) . . ?
P2 P1 P4 96.31(3) . . ?
P2 P1 P3 97.12(3) . . ?
P1 P2 P5 103.01(3) . . ?
C1 P2 P1 98.66(8) . . ?
C1 P2 P5 97.74(8) . . ?
P6 P5 P7 60.17(3) . . ?
P6 P5 P2 108.11(3) . . ?
P7 P5 P2 98.75(3) . . ?
C21 N3 Ge3 117.16(16) . . ?
C21 N3 C25 121.3(2) . . ?
C25 N3 Ge3 121.49(15) . . ?
C11 N2 Ge2 114.52(16) . . ?
C11 N2 C15 121.5(2) . . ?
C15 N2 Ge2 123.95(16) . . ?
C5 N1 Ge1 121.12(14) . . ?
C1 N1 Ge1 116.66(16) . . ?
C1 N1 C5 122.2(2) . . ?
C28 C29 C30 119.6(2) . . ?
C25 C30 C29 120.4(2) . . ?
C15 C16 C17 120.1(3) . . ?
C27 C28 C29 120.0(2) . . ?
C5 C10 C9 119.3(3) . . ?
C18 C17 C16 120.0(3) . . ?
O3 C21 P4 120.96(19) . . ?
O3 C21 N3 122.2(2) . . ?
N3 C21 P4 116.88(18) . . ?
C8 C9 C10 120.3(3) . . ?
C27 C26 C25 119.4(2) . . ?
C15 C20 C19 119.5(3) . . ?
C8 C7 C6 120.1(3) . . ?
C18 C19 C20 120.6(3) . . ?
C30 C25 N3 120.5(2) . . ?
C30 C25 C26 119.8(2) . . ?
C26 C25 N3 119.7(2) . . ?
O2 C11 P3 119.49(19) . . ?
O2 C11 N2 122.4(2) . . ?
N2 C11 P3 118.13(18) . . ?
C10 C5 N1 120.2(2) . . ?
C6 C5 N1 119.3(2) . . ?
C6 C5 C10 120.5(2) . . ?
C7 C8 C9 119.9(2) . . ?
C16 C15 N2 120.4(2) . . ?
C16 C15 C20 119.7(2) . . ?
C20 C15 N2 119.8(2) . . ?
C5 C6 C7 119.9(3) . . ?
O1 C1 P2 120.59(17) . . ?
O1 C1 N1 122.3(2) . . ?
N1 C1 P2 117.13(18) . . ?
C19 C18 C17 119.9(3) . . ?
C28 C27 C26 120.7(2) . . ?
C33 C32 C31 114.1(6) . . ?
C32 C31 C33 120.3(5) . 3_765 ?
N4 C31 C33 120.3(5) . 3_765 ?
C32 C33 C31 125.4(5) . 3_765 ?
C33 N4 C31 114.1(6) . . ?

loop_
_geom_bond_atom_site_label_1
_geom_bond_atom_site_label_2
_geom_bond_distance
_geom_bond_site_symmetry_2
_geom_bond_publ_flag
Ge3 N3 1.919(2) . ?
Ge3 C23 1.935(3) . ?
Ge3 C22 1.933(3) . ?
Ge3 C24 1.935(3) . ?
Ge2 N2 1.922(2) . ?
Ge2 C14 1.940(3) . ?
Ge2 C13 1.930(3) . ?
Ge2 C12 1.940(3) . ?
Ge1 N1 1.923(2) . ?
Ge1 C3 1.938(3) . ?
Ge1 C4 1.937(3) . ?
Ge1 C2 1.937(3) . ?
P4 P7 2.2071(8) . ?
P4 P1 2.1951(8) . ?
P4 C21 1.895(3) . ?
P3 P6 2.2141(8) . ?
P3 P1 2.1925(9) . ?
P3 C11 1.898(3) . ?
P6 P7 2.2101(9) . ?
P6 P5 2.2035(9) . ?
P7 P5 2.2055(9) . ?
P1 P2 2.1886(8) . ?
P2 P5 2.2121(8) . ?
P2 C1 1.894(2) . ?
O2 C11 1.226(3) . ?
O1 C1 1.225(3) . ?
O3 C21 1.231(3) . ?
N3 C21 1.358(3) . ?
N3 C25 1.433(3) . ?
N2 C11 1.354(3) . ?
N2 C15 1.434(3) . ?
N1 C5 1.438(3) . ?
N1 C1 1.356(3) . ?
C29 C30 1.391(4) . ?
C29 C28 1.387(4) . ?
C30 C25 1.386(3) . ?
C16 C17 1.394(4) . ?
C16 C15 1.383(4) . ?
C28 C27 1.382(4) . ?
C10 C9 1.391(4) . ?
C10 C5 1.385(4) . ?
C17 C18 1.384(4) . ?
C9 C8 1.388(4) . ?
C26 C25 1.395(3) . ?
C26 C27 1.388(4) . ?
C20 C19 1.396(4) . ?
C20 C15 1.394(4) . ?
C7 C8 1.380(4) . ?
C7 C6 1.389(4) . ?
C19 C18 1.374(5) . ?
C5 C6 1.382(4) . ?
C32 C31 1.335(7) . ?
C32 C33 1.332(8) . ?
C31 C33 1.491(9) 3_765 ?
C31 N4 1.335(7) . ?
C33 N4 1.332(8) . ?
